data_1549417
loop_
_publ_author_name
'Shiro, Tomoya'
'Schuhmacher, Anne'
'Jackl, Moritz K.'
'Bode, Jeffrey W.'

_publ_section_title
;
 Facile synthesis of \a-aminoboronic acids from amines and potassium
 acyltrifluoroborates (KATs) <i>via</i> trifluoroborate-iminiums (TIMs).
;
_journal_issue 23
_journal_name_full 'Chemical science'
_journal_page_first 5191
_journal_page_last 5196
_journal_paper_doi 10.1039/c8sc01486h
_journal_volume 9
_journal_year 2018
_chemical_formula_moiety '2(C17 H18 B F4 N), C1.5 H3 O0.5'
_chemical_formula_sum 'C35.5 H39 B2 F8 N2 O0.5'
_chemical_formula_weight 675.30
_space_group_crystal_system monoclinic
_space_group_IT_number 14
_space_group_name_Hall '-P 2yn'
_space_group_name_H-M_alt 'P 1 21/n 1'
_symmetry_space_group_name_Hall '-P 2yn'
_symmetry_space_group_name_H-M 'P 1 21/n 1'
_atom_sites_solution_hydrogens mixed
_atom_sites_solution_primary dual
_audit_creation_date 2017-08-11
_audit_creation_method
;
Olex2 1.2
(compiled 2017.08.10 svn.r3458 for OlexSys, GUI svn.r5375)
;
_audit_update_record
;
2018-03-29 deposited with the CCDC.
2018-05-14 downloaded from the CCDC.
;
_cell_angle_alpha 90
_cell_angle_beta 93.9310(10)
_cell_angle_gamma 90
_cell_formula_units_Z 4
_cell_length_a 9.15540(10)
_cell_length_b 14.81710(10)
_cell_length_c 24.1310(2)
_cell_measurement_reflns_used 31188
_cell_measurement_temperature 100.0(1)
_cell_measurement_theta_max 78.7270
_cell_measurement_theta_min 3.4860
_cell_volume 3265.82(5)
_computing_cell_refinement 'CrysAlisPro 1.171.39.23a (Rigaku OD, 2015)'
_computing_data_collection 'CrysAlisPro 1.171.39.23a (Rigaku OD, 2015)'
_computing_data_reduction 'CrysAlisPro 1.171.39.23a (Rigaku OD, 2015)'
_computing_molecular_graphics 'Olex2 (Dolomanov et al., 2009)'
_computing_publication_material 'Olex2 (Dolomanov et al., 2009)'
_computing_structure_refinement 'XL (Sheldrick, 2008)'
_computing_structure_solution 'XT (Sheldrick, 2015)'
_diffrn_ambient_environment N~2~
_diffrn_ambient_temperature 100.0(1)
_diffrn_detector 'CCD plate'
_diffrn_detector_type 'Pilatus 300K'
_diffrn_measured_fraction_theta_full 1.000
_diffrn_measured_fraction_theta_max 0.983
_diffrn_measurement_details
;
List of Runs (angles in degrees, time in seconds):

  # Type    Start    End  Width  t~exp~   \w     \q     \k     \f   Frames
#--------------------------------------------------------------------------
  1  \w     85.00 173.00   0.50    0.50    --  107.75  77.00   0.00  176
  2  \w     91.00 178.00   0.50    0.50    --  107.75 125.00 150.00  174
  3  \w     95.00 178.00   0.50    0.50    --  107.75 119.00  81.00  166
  4  \w     97.00 178.00   0.50    0.50    --  107.75  19.00  90.00  162
  5  \w     98.00 178.00   0.50    0.50    --  107.75  38.00 150.00  160
  6  \w     97.00 178.00   0.50    0.50    --  107.75  19.00   0.00  162
  7  \w     85.00 173.00   0.50    0.50    --  107.75  77.00 -90.00  176
  8  \w     85.00 173.00   0.50    0.50    --  107.75  77.00-180.00  176
  9  \w     97.00 178.00   0.50    0.50    --  107.75  19.00-120.00  162
 10  \w     97.00 178.00   0.50    0.50    --  107.75  19.00 -90.00  162
 11  \w   -121.00   7.00   0.50    0.50    --  -50.21   0.00-150.00  256
 12  \w    -92.00  -5.00   0.50    0.50    --  -70.00  77.00 120.00  174
 13  \w    -85.00   1.00   0.50    0.50    --  -70.00  57.00-120.00  172
 14  \w    -60.00  25.00   0.50    0.50    --  -50.21  38.00-150.00  170
 15  \w     37.00  84.00   0.50    0.50    --  107.75 -57.00-120.00   94
 16  \w     37.00  84.00   0.50    0.50    --  107.75 -57.00 -60.00   94
 17  \w     43.00 130.00   0.50    0.50    --  107.75 -77.00  90.00  174
 18  \w   -141.00 -55.00   0.50    0.50    --  -70.00 -57.00 150.00  172
 19  \w   -141.00 -55.00   0.50    0.50    --  -70.00 -57.00  60.00  172
 20  \w   -141.00 -55.00   0.50    0.50    --  -70.00 -57.00 -30.00  172
 21  \w   -141.00 -55.00   0.50    0.50    --  -70.00 -57.00-120.00  172
 22  \w   -141.00 -55.00   0.50    0.50    --  -70.00 -57.00 -60.00  172
 23  \w   -121.00 -35.00   0.50    0.50    --  -50.21 -57.00   0.00  172
 24  \w   -141.00 -79.00   0.50    0.50    --  -70.00 -57.00 120.00  124
 25  \w   -121.00 -35.00   0.50    0.50    --  -50.21 -57.00  90.00  172
 26  \w     39.00 111.00   0.50    0.50    --  107.75 -99.00-120.00  144
 27  \w     38.00 121.00   0.50    0.50    --  107.75-125.00-150.00  166
 28  \w   -121.00 -35.00   0.50    0.50    --  -50.21 -57.00-180.00  172
 29  \w   -140.00 -75.00   0.50    0.50    --  -70.00-125.00-150.00  130
 30  \w   -139.00 -84.00   0.50    0.50    --  -70.00 -99.00 120.00  110
 31  \w     38.00 121.00   0.50    0.50    --  107.75-125.00 120.00  166
;
_diffrn_measurement_device 'four-circle diffractometer'
_diffrn_measurement_device_type 'XtaLAB Synergy, Dualflex, Pilatus 300K'
_diffrn_measurement_method '\w scans'
_diffrn_orient_matrix_type 'CrysAlisPro convention (1999,Acta A55,543-557)'
_diffrn_orient_matrix_UB_11 0.0373498000
_diffrn_orient_matrix_UB_12 0.0637499000
_diffrn_orient_matrix_UB_13 0.0493806000
_diffrn_orient_matrix_UB_21 0.0075407000
_diffrn_orient_matrix_UB_22 -0.0814548000
_diffrn_orient_matrix_UB_23 0.0397848000
_diffrn_orient_matrix_UB_31 0.1642890000
_diffrn_orient_matrix_UB_32 -0.0106917000
_diffrn_orient_matrix_UB_33 -0.0085552000
_diffrn_radiation_monochromator mirror
_diffrn_radiation_probe x-ray
_diffrn_radiation_type CuK\a
_diffrn_radiation_wavelength 1.54184
_diffrn_reflns_av_unetI/netI 0.0187
_diffrn_reflns_Laue_measured_fraction_full 1.000
_diffrn_reflns_Laue_measured_fraction_max 0.983
_diffrn_reflns_limit_h_max 11
_diffrn_reflns_limit_h_min -11
_diffrn_reflns_limit_k_max 18
_diffrn_reflns_limit_k_min -18
_diffrn_reflns_limit_l_max 30
_diffrn_reflns_limit_l_min -30
_diffrn_reflns_number 7917
_diffrn_reflns_point_group_measured_fraction_full 1.000
_diffrn_reflns_point_group_measured_fraction_max 0.983
_diffrn_reflns_theta_full 67.684
_diffrn_reflns_theta_max 79.104
_diffrn_reflns_theta_min 3.503
_diffrn_source 'micro-focus sealed X-ray tube'
_diffrn_source_type 'PhotonJet (Cu) X-ray Source'
_exptl_absorpt_coefficient_mu 0.953
_exptl_absorpt_correction_T_max 0.920
_exptl_absorpt_correction_T_min 0.890
_exptl_absorpt_correction_type gaussian
_exptl_absorpt_process_details
;
CrysAlisPro 1.171.39.23a (Rigaku Oxford Diffraction, 2015)
Numerical absorption correction based on gaussian integration over
            a multifaceted crystal model
Empirical absorption correction using spherical harmonics,
 implemented in SCALE3 ABSPACK scaling algorithm.
;
_exptl_crystal_colour 'clear colourless'
_exptl_crystal_colour_lustre clear
_exptl_crystal_colour_primary colourless
_exptl_crystal_density_diffrn 1.373
_exptl_crystal_description block
_exptl_crystal_F_000 1408
_exptl_crystal_size_max 0.144
_exptl_crystal_size_mid 0.114
_exptl_crystal_size_min 0.099
_refine_diff_density_max 0.295
_refine_diff_density_min -0.407
_refine_diff_density_rms 0.046
_refine_ls_extinction_method none
_refine_ls_goodness_of_fit_ref 1.036
_refine_ls_hydrogen_treatment mixed
_refine_ls_matrix_type full
_refine_ls_number_parameters 515
_refine_ls_number_reflns 7917
_refine_ls_number_restraints 154
_refine_ls_restrained_S_all 1.062
_refine_ls_R_factor_all 0.0537
_refine_ls_R_factor_gt 0.0453
_refine_ls_shift/su_max 0.001
_refine_ls_shift/su_mean 0.000
_refine_ls_structure_factor_coef Fsqd
_refine_ls_weighting_details 'w=1/[\s^2^(Fo^2^)+(0.0640P)^2^+1.3423P] where P=(Fo^2^+2Fc^2^)/3'
_refine_ls_weighting_scheme calc
_refine_ls_wR_factor_gt 0.1196
_refine_ls_wR_factor_ref 0.1250
_reflns_Friedel_coverage 0.000
_reflns_number_gt 6750
_reflns_number_total 7917
_reflns_threshold_expression 'I > 2\s(I)'
_cod_data_source_file c8sc01486h1.cif
_cod_data_source_block jb110817_1_1_twin1_hklf4
_cod_depositor_comments 'Adding full bibliography for 1549414--1549418.cif.'
_cod_original_formula_sum 'C35.50 H39 B2 F8 N2 O0.50'
_cod_database_code 1549417
_shelx_shelxl_version_number 2014/7
_chemical_oxdiff_formula C37H34B2F10N2
_shelx_space_group_comment
;
The symmetry employed for this shelxl refinement is uniquely defined
by the following loop, which should always be used as a source of
symmetry information in preference to the above space-group names.
They are only intended as comments.
;
_olex2_refinement_description
;
1. Twinned data refinement
 Scales: 0.9102(16)
 0.0898(16)
2. Fixed Uiso
 At 1.2 times of:
  All C(H) groups, All C(H,H) groups, All C(H,H,H,H) groups, All N(H) groups
 At 1.5 times of:
  All C(H,H,H) groups
3. Restrained distances
 N1A-H1A = N1C-H1C
 0.93 with sigma of 0.02
 C2E-C1E = C2F-C1E = C3E-C1E = C3F-C1E
 1.5 with sigma of 0.02
 O1F-C1E \\sim O1E-C1E
 with sigma of 0.02
 C2E-C3E \\sim C2F-C3F
 with sigma of 0.02
 C3E-C1E \\sim C3F-C1E \\sim C2F-C1E \\sim C2E-C1E
 with sigma of 0.02
 C2A-C1A \\sim C3A-C2A \\sim C3A-C2B \\sim C2B-C1A
 with sigma of 0.02
4. Restrained planarity
 C1E, O1F, C2F, C3F
 with sigma of 0.1
 C1E, O1E, C2E, C3E
 with sigma of 0.1
5. Rigid bond restraints
 C1E, O1F, C2F, C3F, O1E, C2E, C3E
 with sigma for 1-2 distances of 0.01 and sigma for 1-3 distances of 0.01
6. Uiso/Uaniso restraints and constraints
Uanis(C3E) \\sim Ueq, Uanis(C3F) \\sim Ueq, Uanis(C1E) \\sim Ueq, Uanis(C2E)
\\sim Ueq, Uanis(C2F) \\sim Ueq, Uanis(O1E) \\sim Ueq, Uanis(O1F) \\sim Ueq:
with sigma of 0.01 and sigma for terminal atoms of 0.01
7. Rigid body (RIGU) restrains
 C1E, O1F, C2F, C3F, O1E, C2E, C3E
 with sigma for 1-2 distances of 0.004 and sigma for 1-3 distances of 0.004
 N1A, C1A, C3A, C4A, C2A, C2B
 with sigma for 1-2 distances of 0.004 and sigma for 1-3 distances of 0.004
8. Others
 Sof(H1AC)=Sof(H1AD)=Sof(H3AC)=Sof(H3AD)=Sof(H15A)=Sof(F1B)=Sof(C2B)=Sof(H2BA)=
 Sof(H2BB)=1-FVAR(1)
 Sof(H1AA)=Sof(H1AB)=Sof(H3AA)=Sof(H3AB)=Sof(H9A)=Sof(F1A)=Sof(C2A)=Sof(H2AA)=
 Sof(H2AB)=FVAR(1)
 Sof(H9C)=Sof(F1D)=1-FVAR(2)
 Sof(H15C)=Sof(F1C)=FVAR(2)
 Sof(O1F)=Sof(C2F)=Sof(H2FA)=Sof(H2FB)=Sof(H2FC)=Sof(C3F)=Sof(H3FA)=Sof(H3FB)=
 Sof(H3FC)=0.5*(1-FVAR(4))
 Sof(O1E)=Sof(C2E)=Sof(H2EA)=Sof(H2EB)=Sof(H2EC)=Sof(C3E)=Sof(H3EA)=Sof(H3EB)=
 Sof(H3EC)=0.5*FVAR(4)
 Fixed Sof: C1E(0.5)
9.a Secondary CH2 refined with riding coordinates:
 C1A(H1AA,H1AB), C1A(H1AC,H1AD), C3A(H3AA,H3AB), C3A(H3AC,H3AD), C4A(H4AA,
 H4AB), C2A(H2AA,H2AB), C2B(H2BA,H2BB), C1C(H1CA,H1CB), C2C(H2CA,H2CB),
 C3C(H3CA,H3CB), C4C(H4CA,H4CB)
9.b Me refined with riding coordinates:
 C2F(H2FA,H2FB,H2FC), C3F(H3FA,H3FB,H3FC), C2E(H2EA,H2EB,H2EC), C3E(H3EA,H3EB,
 H3EC)
9.c Aromatic/amide H refined with riding coordinates:
 C7A(H7A), C8A(H8A), C9A(H9A), C10A(H10A), C11A(H11A), C13A(H13A), C14A(H14A),
 C15A(H15A), C16A(H16A), C17A(H17A), C7C(H7C), C8C(H8C), C9C(H9C), C10C(H10C),
 C11C(H11C), C13C(H13C), C14C(H14C), C15C(H15C), C16C(H16C), C17C(H17C)
;
_olex2_submission_original_sample_id jb110817_1_1
_olex2_submission_special_instructions 'No special instructions were received'
_oxdiff_exptl_absorpt_empirical_details
;
Empirical correction (ABSPACK) includes:
- Absorption correction using spherical harmonics
- Frame scaling
- Detector area scaling
;
_oxdiff_exptl_absorpt_empirical_full_max 1.786
_oxdiff_exptl_absorpt_empirical_full_min 0.664
_oxdiff_twin_integration_method simultaneous
_oxdiff_twin_items 2
_twin_special_details
;
Component 2 rotated by -164.5603\% 
 around [0.01 0.01 1.00] (reciprocal) or [0.23 0.02 0.97] (direct)
;

loop_
_space_group_symop_operation_xyz
'x, y, z'
'-x+1/2, y+1/2, -z+1/2'
'-x, -y, -z'
'x-1/2, -y-1/2, z-1/2'

loop_
_atom_site_label
_atom_site_type_symbol
_atom_site_fract_x
_atom_site_fract_y
_atom_site_fract_z
_atom_site_U_iso_or_equiv
_atom_site_adp_type
_atom_site_occupancy
_atom_site_site_symmetry_order
_atom_site_calc_flag
_atom_site_refinement_flags_posn
_atom_site_refinement_flags_adp
_atom_site_refinement_flags_occupancy
_atom_site_disorder_assembly
_atom_site_disorder_group
F3A F 0.61185(10) 0.67136(6) 0.62293(4) 0.0283(2) Uani 1 1 d . . . . .
F4A F 0.63326(10) 0.59347(6) 0.54274(4) 0.0306(2) Uani 1 1 d . . . . .
F5A F 0.73120(10) 0.73426(6) 0.55150(4) 0.0299(2) Uani 1 1 d . . . . .
N1A N 0.33299(14) 0.66532(8) 0.55993(5) 0.0244(3) Uani 1 1 d D U . . .
H1A H 0.360(2) 0.6526(13) 0.5962(6) 0.029 Uiso 1 1 d DR . . . .
C1A C 0.17569(18) 0.70024(12) 0.55784(7) 0.0314(4) Uani 1 1 d D U . . .
H1AA H 0.1363 0.6957 0.5949 0.038 Uiso 0.733(3) 1 calc R . P A 1
H1AB H 0.1719 0.7642 0.5460 0.038 Uiso 0.733(3) 1 calc R . P A 1
H1AC H 0.1485 0.7312 0.5223 0.038 Uiso 0.267(3) 1 calc R . P A 2
H1AD H 0.1606 0.7419 0.5890 0.038 Uiso 0.267(3) 1 calc R . P A 2
C3A C 0.1643(2) 0.54883(13) 0.52649(9) 0.0399(4) Uani 1 1 d D U . . .
H3AA H 0.1357 0.5200 0.5611 0.048 Uiso 0.733(3) 1 calc R . P A 1
H3AB H 0.1400 0.5080 0.4947 0.048 Uiso 0.733(3) 1 calc R . P A 1
H3AC H 0.1231 0.5556 0.4877 0.048 Uiso 0.267(3) 1 calc R . P A 2
H3AD H 0.1528 0.4851 0.5376 0.048 Uiso 0.267(3) 1 calc R . P A 2
C4A C 0.32511(18) 0.57404(10) 0.53043(7) 0.0287(3) Uani 1 1 d . U . . .
H4AA H 0.3623 0.5789 0.4930 0.034 Uiso 1 1 calc R . . . .
H4AB H 0.3837 0.5283 0.5520 0.034 Uiso 1 1 calc R . . . .
C5A C 0.45595(17) 0.72864(10) 0.54176(6) 0.0244(3) Uani 1 1 d . . . . .
C6A C 0.44970(18) 0.81754(10) 0.57379(6) 0.0255(3) Uani 1 1 d . . . . .
C7A C 0.39619(19) 0.82495(11) 0.62643(7) 0.0291(3) Uani 1 1 d . . . . .
H7A H 0.3533 0.7737 0.6426 0.035 Uiso 1 1 calc R . . . .
C8A C 0.4045(2) 0.90600(11) 0.65575(7) 0.0323(4) Uani 1 1 d . . . . .
H8A H 0.3662 0.9100 0.6913 0.039 Uiso 1 1 calc R . . . .
C9A C 0.4684(2) 0.98026(11) 0.63306(7) 0.0350(4) Uani 1 1 d . . . . .
H9A H 0.4743 1.0356 0.6530 0.042 Uiso 0.733(3) 1 calc R . P A 1
C10A C 0.5239(2) 0.97460(11) 0.58147(7) 0.0362(4) Uani 1 1 d . . . . .
H10A H 0.5683 1.0259 0.5660 0.043 Uiso 1 1 calc R . . . .
C11A C 0.5148(2) 0.89395(11) 0.55212(7) 0.0302(4) Uani 1 1 d . . . . .
H11A H 0.5535 0.8907 0.5166 0.036 Uiso 1 1 calc R . . . .
C12A C 0.43608(17) 0.74378(10) 0.47894(6) 0.0249(3) Uani 1 1 d . . . . .
C13A C 0.31898(18) 0.79440(11) 0.45541(6) 0.0281(3) Uani 1 1 d . . . . .
H13A H 0.2527 0.8215 0.4790 0.034 Uiso 1 1 calc R . . . .
C14A C 0.2969(2) 0.80610(11) 0.39830(7) 0.0319(4) Uani 1 1 d . . . . .
H14A H 0.2146 0.8387 0.3828 0.038 Uiso 1 1 calc R . . . .
C15A C 0.3968(2) 0.76958(12) 0.36479(7) 0.0340(4) Uani 1 1 d . . . . .
H15A H 0.3823 0.7771 0.3257 0.041 Uiso 0.267(3) 1 calc R . P A 2
C16A C 0.5174(2) 0.72225(12) 0.38626(7) 0.0338(4) Uani 1 1 d . . . . .
H16A H 0.5869 0.6992 0.3624 0.041 Uiso 1 1 calc R . . . .
C17A C 0.53574(19) 0.70875(11) 0.44329(7) 0.0296(3) Uani 1 1 d . . . . .
H17A H 0.6175 0.6751 0.4583 0.035 Uiso 1 1 calc R . . . .
B1A B 0.6141(2) 0.68035(12) 0.56399(7) 0.0255(4) Uani 1 1 d . . . . .
F1A F 0.37525(19) 0.77830(11) 0.31027(5) 0.0484(5) Uani 0.733(3) 1 d . . P A 1
C2A C 0.0896(3) 0.64343(16) 0.51742(10) 0.0335(6) Uani 0.733(3) 1 d D U P A 1
H2AA H 0.0973 0.6653 0.4790 0.040 Uiso 0.733(3) 1 calc R . P A 1
H2AB H -0.0149 0.6415 0.5256 0.040 Uiso 0.733(3) 1 calc R . P A 1
F1B F 0.4810(5) 1.0550(2) 0.66198(15) 0.0366(11) Uani 0.267(3) 1 d . . P A 2
C2B C 0.0856(8) 0.6083(4) 0.5634(3) 0.0418(17) Uani 0.267(3) 1 d D U P A 2
H2BA H 0.0918 0.5857 0.6021 0.050 Uiso 0.267(3) 1 calc R . P A 2
H2BB H -0.0185 0.6156 0.5502 0.050 Uiso 0.267(3) 1 calc R . P A 2
F3C F 0.19836(10) 0.52551(7) 0.72900(4) 0.0371(2) Uani 1 1 d . . . . .
F4C F 0.31620(11) 0.46616(6) 0.65702(4) 0.0353(2) Uani 1 1 d . . . . .
F5C F 0.32431(10) 0.61672(6) 0.67212(4) 0.0298(2) Uani 1 1 d . . . . .
N1C N 0.60128(14) 0.54384(9) 0.70594(6) 0.0264(3) Uani 1 1 d D . . . .
H1C H 0.574(2) 0.5925(12) 0.6833(7) 0.032 Uiso 1 1 d DR . . . .
C1C C 0.74968(18) 0.56877(13) 0.73464(8) 0.0361(4) Uani 1 1 d . . . . .
H1CA H 0.7817 0.6289 0.7223 0.043 Uiso 1 1 calc R . . . .
H1CB H 0.7447 0.5696 0.7755 0.043 Uiso 1 1 calc R . . . .
C2C C 0.8535(2) 0.49592(17) 0.71742(9) 0.0490(5) Uani 1 1 d . . . . .
H2CA H 0.8510 0.4426 0.7421 0.059 Uiso 1 1 calc R . . . .
H2CB H 0.9552 0.5187 0.7178 0.059 Uiso 1 1 calc R . . . .
C3C C 0.7936(2) 0.47324(15) 0.65864(8) 0.0428(4) Uani 1 1 d . . . . .
H3CA H 0.8175 0.5210 0.6320 0.051 Uiso 1 1 calc R . . . .
H3CB H 0.8318 0.4147 0.6461 0.051 Uiso 1 1 calc R . . . .
C4C C 0.63093(19) 0.46865(11) 0.66527(7) 0.0321(4) Uani 1 1 d . . . . .
H4CA H 0.6036 0.4093 0.6802 0.039 Uiso 1 1 calc R . . . .
H4CB H 0.5750 0.4785 0.6292 0.039 Uiso 1 1 calc R . . . .
C5C C 0.47146(17) 0.52538(10) 0.74234(6) 0.0255(3) Uani 1 1 d . . . . .
C6C C 0.45991(18) 0.60398(11) 0.78284(7) 0.0294(3) Uani 1 1 d . . . . .
C7C C 0.4935(2) 0.69302(12) 0.76909(8) 0.0356(4) Uani 1 1 d . . . . .
H7C H 0.5352 0.7051 0.7349 0.043 Uiso 1 1 calc R . . . .
C8C C 0.4669(2) 0.76414(13) 0.80469(9) 0.0444(5) Uani 1 1 d . . . . .
H8C H 0.4903 0.8242 0.7947 0.053 Uiso 1 1 calc R . . . .
C9C C 0.4072(2) 0.74760(14) 0.85393(9) 0.0477(5) Uani 1 1 d . . . . .
H9C H 0.3910 0.7963 0.8783 0.057 Uiso 0.395(3) 1 calc R . P B 2
C10C C 0.3701(2) 0.66139(15) 0.86876(9) 0.0478(5) Uani 1 1 d . . . . .
H10C H 0.3270 0.6505 0.9028 0.057 Uiso 1 1 calc R . . . .
C11C C 0.3967(2) 0.59006(13) 0.83305(8) 0.0378(4) Uani 1 1 d . . . . .
H11C H 0.3710 0.5305 0.8432 0.045 Uiso 1 1 calc R . . . .
C12C C 0.49550(18) 0.43498(11) 0.77228(7) 0.0276(3) Uani 1 1 d . . . . .
C13C C 0.6074(2) 0.42360(12) 0.81422(7) 0.0347(4) Uani 1 1 d . . . . .
H13C H 0.6672 0.4737 0.8253 0.042 Uiso 1 1 calc R . . . .
C14C C 0.6330(2) 0.34047(13) 0.84000(8) 0.0410(4) Uani 1 1 d . . . . .
H14C H 0.7113 0.3333 0.8676 0.049 Uiso 1 1 calc R . . . .
C15C C 0.5431(2) 0.26883(12) 0.82501(8) 0.0409(4) Uani 1 1 d . . . . .
H15C H 0.5600 0.2120 0.8426 0.049 Uiso 0.605(3) 1 calc R . P B 1
C16C C 0.4292(2) 0.27780(12) 0.78506(8) 0.0385(4) Uani 1 1 d . . . . .
H16C H 0.3670 0.2281 0.7756 0.046 Uiso 1 1 calc R . . . .
C17C C 0.40646(19) 0.36111(11) 0.75861(7) 0.0310(3) Uani 1 1 d . . . . .
H17C H 0.3286 0.3674 0.7307 0.037 Uiso 1 1 calc R . . . .
B1C B 0.3216(2) 0.53095(12) 0.69926(8) 0.0273(4) Uani 1 1 d . . . . .
F1C F 0.3906(2) 0.81628(14) 0.89020(9) 0.0594(7) Uani 0.605(3) 1 d . . P B 1
F1D F 0.5521(3) 0.18455(16) 0.84618(11) 0.0378(8) Uani 0.395(3) 1 d . . P B 2
C1E C 0.0197(7) 0.9888(5) 0.5048(3) 0.0665(14) Uani 0.5 1 d D U P . .
O1F O 0.0835(11) 0.9534(6) 0.5450(4) 0.047(3) Uani 0.182(6) 1 d D U P C -2
C2F C -0.1507(9) 0.9729(6) 0.4874(5) 0.028(2) Uani 0.182(6) 1 d D U P C -2
H2FA H -0.1780 0.9112 0.4971 0.042 Uiso 0.182(6) 1 calc R . P C -2
H2FB H -0.2094 1.0160 0.5072 0.042 Uiso 0.182(6) 1 calc R . P C -2
H2FC H -0.1688 0.9818 0.4473 0.042 Uiso 0.182(6) 1 calc R . P C -2
C3F C 0.054(2) 1.0744(9) 0.4713(7) 0.044(4) Uani 0.182(6) 1 d D U P C -2
H3FA H 0.1607 1.0810 0.4704 0.067 Uiso 0.182(6) 1 calc R . P C -2
H3FB H 0.0102 1.0688 0.4333 0.067 Uiso 0.182(6) 1 calc R . P C -2
H3FC H 0.0142 1.1275 0.4891 0.067 Uiso 0.182(6) 1 calc R . P C -2
O1E O 0.1216(7) 0.9382(4) 0.5109(4) 0.080(3) Uani 0.318(6) 1 d D U P C -1
C2E C -0.1317(9) 0.9671(5) 0.5197(5) 0.052(2) Uani 0.318(6) 1 d D U P C -1
H2EA H -0.1290 0.9148 0.5446 0.078 Uiso 0.318(6) 1 calc R . P C -1
H2EB H -0.1727 1.0190 0.5384 0.078 Uiso 0.318(6) 1 calc R . P C -1
H2EC H -0.1931 0.9532 0.4859 0.078 Uiso 0.318(6) 1 calc R . P C -1
C3E C 0.0325(9) 1.0894(5) 0.4855(4) 0.0342(19) Uani 0.318(6) 1 d D U P C -1
H3EA H 0.1331 1.1106 0.4935 0.051 Uiso 0.318(6) 1 calc R . P C -1
H3EB H 0.0070 1.0935 0.4454 0.051 Uiso 0.318(6) 1 calc R . P C -1
H3EC H -0.0346 1.1271 0.5054 0.051 Uiso 0.318(6) 1 calc R . P C -1

loop_
_atom_site_aniso_label
_atom_site_aniso_U_11
_atom_site_aniso_U_22
_atom_site_aniso_U_33
_atom_site_aniso_U_23
_atom_site_aniso_U_13
_atom_site_aniso_U_12
F3A 0.0279(5) 0.0297(5) 0.0269(4) 0.0036(3) -0.0014(4) -0.0018(4)
F4A 0.0272(5) 0.0251(4) 0.0389(5) -0.0048(4) -0.0029(4) 0.0019(4)
F5A 0.0262(5) 0.0325(5) 0.0309(5) -0.0010(4) 0.0004(4) -0.0073(4)
N1A 0.0243(7) 0.0218(6) 0.0266(6) -0.0014(5) -0.0006(5) -0.0002(5)
C1A 0.0235(8) 0.0335(8) 0.0374(8) 0.0029(7) 0.0035(7) 0.0027(7)
C3A 0.0277(9) 0.0385(9) 0.0533(11) -0.0103(8) 0.0008(8) -0.0065(7)
C4A 0.0273(8) 0.0228(7) 0.0357(8) -0.0062(6) -0.0002(6) -0.0037(6)
C5A 0.0259(8) 0.0215(7) 0.0258(7) -0.0012(5) 0.0005(6) -0.0032(6)
C6A 0.0276(8) 0.0224(7) 0.0258(7) -0.0004(6) -0.0034(6) 0.0006(6)
C7A 0.0333(9) 0.0245(7) 0.0295(8) -0.0010(6) 0.0007(6) -0.0012(6)
C8A 0.0381(10) 0.0297(8) 0.0290(8) -0.0055(6) 0.0006(7) 0.0010(7)
C9A 0.0439(11) 0.0242(8) 0.0356(9) -0.0061(6) -0.0067(8) 0.0002(7)
C10A 0.0495(11) 0.0228(8) 0.0349(9) 0.0031(6) -0.0065(8) -0.0073(7)
C11A 0.0384(10) 0.0247(8) 0.0269(7) 0.0011(6) -0.0020(7) -0.0037(7)
C12A 0.0270(8) 0.0207(7) 0.0267(7) -0.0018(5) -0.0011(6) -0.0047(6)
C13A 0.0304(8) 0.0250(7) 0.0287(7) -0.0023(6) 0.0013(6) -0.0004(6)
C14A 0.0352(9) 0.0282(8) 0.0313(8) 0.0010(6) -0.0055(7) -0.0007(7)
C15A 0.0416(10) 0.0348(9) 0.0249(7) -0.0016(6) -0.0024(7) -0.0036(7)
C16A 0.0348(10) 0.0374(9) 0.0296(8) -0.0045(7) 0.0046(7) -0.0021(7)
C17A 0.0289(9) 0.0299(8) 0.0296(8) -0.0024(6) -0.0004(6) -0.0007(6)
B1A 0.0249(9) 0.0238(8) 0.0272(8) -0.0015(6) -0.0013(7) -0.0019(7)
F1A 0.0599(11) 0.0624(10) 0.0224(7) 0.0037(6) -0.0004(6) 0.0125(8)
C2A 0.0213(11) 0.0348(12) 0.0436(13) -0.0032(10) -0.0029(9) -0.0027(9)
F1B 0.056(3) 0.0195(17) 0.0340(19) -0.0103(14) 0.0009(17) -0.0048(16)
C2B 0.033(3) 0.041(3) 0.051(4) -0.002(3) 0.001(3) -0.003(3)
F3C 0.0208(5) 0.0480(6) 0.0425(5) 0.0121(5) 0.0015(4) -0.0027(4)
F4C 0.0336(5) 0.0314(5) 0.0394(5) -0.0008(4) -0.0087(4) -0.0012(4)
F5C 0.0264(5) 0.0283(5) 0.0343(5) 0.0069(4) -0.0013(4) 0.0022(4)
N1C 0.0209(7) 0.0272(6) 0.0308(7) 0.0055(5) -0.0012(5) -0.0009(5)
C1C 0.0209(8) 0.0486(10) 0.0381(9) 0.0076(8) -0.0033(7) -0.0060(7)
C2C 0.0249(10) 0.0781(15) 0.0439(11) 0.0091(10) 0.0002(8) 0.0100(9)
C3C 0.0312(10) 0.0569(12) 0.0409(10) 0.0080(9) 0.0066(8) 0.0125(9)
C4C 0.0320(9) 0.0302(8) 0.0345(8) 0.0035(7) 0.0047(7) 0.0037(7)
C5C 0.0208(8) 0.0251(7) 0.0305(7) 0.0041(6) 0.0016(6) -0.0003(6)
C6C 0.0217(8) 0.0279(8) 0.0376(9) -0.0008(6) -0.0040(6) 0.0014(6)
C7C 0.0361(10) 0.0287(8) 0.0406(9) -0.0003(7) -0.0080(7) -0.0008(7)
C8C 0.0422(11) 0.0296(9) 0.0589(12) -0.0070(8) -0.0140(9) 0.0012(8)
C9C 0.0389(11) 0.0434(11) 0.0593(12) -0.0205(9) -0.0069(9) 0.0082(9)
C10C 0.0380(11) 0.0540(12) 0.0521(12) -0.0135(9) 0.0077(9) 0.0040(9)
C11C 0.0315(9) 0.0372(9) 0.0451(10) -0.0039(8) 0.0058(8) 0.0009(7)
C12C 0.0254(8) 0.0276(8) 0.0301(8) 0.0036(6) 0.0046(6) 0.0029(6)
C13C 0.0337(9) 0.0364(9) 0.0336(8) 0.0077(7) 0.0005(7) 0.0038(7)
C14C 0.0409(11) 0.0452(10) 0.0372(9) 0.0134(8) 0.0045(8) 0.0142(8)
C15C 0.0515(12) 0.0301(9) 0.0437(10) 0.0144(7) 0.0217(9) 0.0142(8)
C16C 0.0462(11) 0.0263(8) 0.0453(10) 0.0053(7) 0.0188(8) 0.0011(7)
C17C 0.0311(9) 0.0275(8) 0.0350(8) 0.0030(6) 0.0073(7) 0.0008(7)
B1C 0.0211(9) 0.0267(8) 0.0338(9) 0.0044(7) -0.0012(7) -0.0008(7)
F1C 0.0547(14) 0.0513(12) 0.0704(14) -0.0301(10) -0.0087(10) 0.0139(10)
F1D 0.0431(16) 0.0268(13) 0.0449(15) 0.0148(10) 0.0142(12) 0.0114(11)
C1E 0.064(3) 0.074(3) 0.061(3) 0.009(2) 0.000(2) 0.012(2)
O1F 0.052(5) 0.040(4) 0.046(5) 0.001(3) -0.008(4) 0.001(3)
C2F 0.032(4) 0.024(4) 0.029(5) -0.010(4) 0.006(3) 0.003(3)
C3F 0.043(7) 0.060(6) 0.033(6) 0.005(5) 0.029(5) 0.011(5)
O1E 0.066(3) 0.067(3) 0.110(6) 0.010(3) 0.020(3) 0.042(3)
C2E 0.056(4) 0.037(3) 0.064(6) 0.005(3) 0.023(4) -0.005(3)
C3E 0.024(3) 0.042(3) 0.039(4) 0.012(3) 0.017(3) 0.008(2)

loop_
_atom_type_symbol
_atom_type_description
_atom_type_scat_dispersion_real
_atom_type_scat_dispersion_imag
_atom_type_scat_source
C C 0.0181 0.0091 'International Tables Vol C Tables 4.2.6.8 and 6.1.1.4'
H H 0.0000 0.0000 'International Tables Vol C Tables 4.2.6.8 and 6.1.1.4'
B B 0.0090 0.0039 'International Tables Vol C Tables 4.2.6.8 and 6.1.1.4'
F F 0.0727 0.0534 'International Tables Vol C Tables 4.2.6.8 and 6.1.1.4'
N N 0.0311 0.0180 'International Tables Vol C Tables 4.2.6.8 and 6.1.1.4'
O O 0.0492 0.0322 'International Tables Vol C Tables 4.2.6.8 and 6.1.1.4'

loop_
_exptl_crystal_face_index_h
_exptl_crystal_face_index_k
_exptl_crystal_face_index_l
_exptl_crystal_face_perp_dist
0 -6 -12 0.0407
0 -7 10 0.0540
1 8 -9 0.0542
-2 8 -7 0.0521
-5 4 0 0.0675
6 0 -4 0.0627
0 4 -14 0.0648
-5 -5 1 0.0760
0 6 12 0.0579
5 6 -1 0.0624
0 10 2 0.0509
1 7 11 0.0496
-6 -2 -1 0.0633
6 0 -1 0.0678
-5 3 -5 0.0522

loop_
_geom_angle_atom_site_label_1
_geom_angle_atom_site_label_2
_geom_angle_atom_site_label_3
_geom_angle
_geom_angle_site_symmetry_1
C1A N1A H1A 107.2(12) .
C1A N1A C5A 119.10(12) .
C4A N1A H1A 105.4(12) .
C4A N1A C1A 105.67(12) .
C4A N1A C5A 114.56(12) .
C5A N1A H1A 103.9(12) .
N1A C1A H1AA 110.4 .
N1A C1A H1AB 110.4 .
N1A C1A H1AC 111.5 .
N1A C1A H1AD 111.5 .
N1A C1A C2B 101.5(3) .
H1AA C1A H1AB 108.6 .
H1AC C1A H1AD 109.3 .
C2A C1A N1A 106.76(15) .
C2A C1A H1AA 110.4 .
C2A C1A H1AB 110.4 .
C2B C1A H1AC 111.5 .
C2B C1A H1AD 111.5 .
H3AA C3A H3AB 109.3 .
H3AC C3A H3AD 108.3 .
C4A C3A H3AA 111.4 .
C4A C3A H3AB 111.4 .
C4A C3A H3AC 109.9 .
C4A C3A H3AD 109.9 .
C4A C3A C2A 101.61(15) .
C2A C3A H3AA 111.4 .
C2A C3A H3AB 111.4 .
C2B C3A H3AC 109.9 .
C2B C3A H3AD 109.9 .
C2B C3A C4A 109.1(3) .
N1A C4A H4AA 110.7 .
N1A C4A H4AB 110.7 .
C3A C4A N1A 105.20(13) .
C3A C4A H4AA 110.7 .
C3A C4A H4AB 110.7 .
H4AA C4A H4AB 108.8 .
N1A C5A B1A 106.25(11) .
C6A C5A N1A 108.95(12) .
C6A C5A C12A 111.59(12) .
C6A C5A B1A 105.55(12) .
C12A C5A N1A 109.22(12) .
C12A C5A B1A 114.99(13) .
C7A C6A C5A 123.68(14) .
C7A C6A C11A 117.49(14) .
C11A C6A C5A 118.48(14) .
C6A C7A H7A 119.4 .
C8A C7A C6A 121.27(15) .
C8A C7A H7A 119.4 .
C7A C8A H8A 120.1 .
C9A C8A C7A 119.78(16) .
C9A C8A H8A 120.1 .
C8A C9A H9A 119.9 .
C8A C9A C10A 120.21(15) .
C10A C9A H9A 119.9 .
F1B C9A C8A 119.2(2) .
F1B C9A C10A 120.5(2) .
C9A C10A H10A 120.0 .
C9A C10A C11A 119.99(16) .
C11A C10A H10A 120.0 .
C6A C11A H11A 119.4 .
C10A C11A C6A 121.24(16) .
C10A C11A H11A 119.4 .
C13A C12A C5A 121.14(14) .
C17A C12A C5A 121.15(14) .
C17A C12A C13A 117.70(14) .
C12A C13A H13A 119.2 .
C14A C13A C12A 121.70(16) .
C14A C13A H13A 119.2 .
C13A C14A H14A 120.7 .
C15A C14A C13A 118.53(16) .
C15A C14A H14A 120.7 .
C14A C15A H15A 119.1 .
C14A C15A C16A 121.87(15) .
C16A C15A H15A 119.1 .
F1A C15A C14A 119.18(17) .
F1A C15A C16A 118.93(17) .
C15A C16A H16A 120.5 .
C15A C16A C17A 118.97(16) .
C17A C16A H16A 120.5 .
C12A C17A H17A 119.4 .
C16A C17A C12A 121.14(16) .
C16A C17A H17A 119.4 .
F3A B1A C5A 106.77(13) .
F4A B1A F3A 106.80(12) .
F4A B1A C5A 113.82(13) .
F5A B1A F3A 109.50(12) .
F5A B1A F4A 109.34(14) .
F5A B1A C5A 110.46(13) .
C1A C2A C3A 102.08(17) .
C1A C2A H2AA 111.4 .
C1A C2A H2AB 111.4 .
C3A C2A H2AA 111.4 .
C3A C2A H2AB 111.4 .
H2AA C2A H2AB 109.2 .
C1A C2B H2BA 111.7 .
C1A C2B H2BB 111.7 .
C3A C2B C1A 100.4(4) .
C3A C2B H2BA 111.7 .
C3A C2B H2BB 111.7 .
H2BA C2B H2BB 109.5 .
C1C N1C H1C 106.0(12) .
C1C N1C C5C 118.59(12) .
C4C N1C H1C 104.0(12) .
C4C N1C C1C 106.09(13) .
C4C N1C C5C 114.45(12) .
C5C N1C H1C 106.4(12) .
N1C C1C H1CA 110.7 .
N1C C1C H1CB 110.7 .
H1CA C1C H1CB 108.8 .
C2C C1C N1C 104.99(15) .
C2C C1C H1CA 110.7 .
C2C C1C H1CB 110.7 .
C1C C2C H2CA 111.2 .
C1C C2C H2CB 111.2 .
C1C C2C C3C 102.70(15) .
H2CA C2C H2CB 109.1 .
C3C C2C H2CA 111.2 .
C3C C2C H2CB 111.2 .
C2C C3C H3CA 111.4 .
C2C C3C H3CB 111.4 .
H3CA C3C H3CB 109.3 .
C4C C3C C2C 101.91(15) .
C4C C3C H3CA 111.4 .
C4C C3C H3CB 111.4 .
N1C C4C H4CA 110.8 .
N1C C4C H4CB 110.8 .
C3C C4C N1C 104.84(14) .
C3C C4C H4CA 110.8 .
C3C C4C H4CB 110.8 .
H4CA C4C H4CB 108.9 .
N1C C5C B1C 105.57(12) .
C6C C5C N1C 108.50(12) .
C6C C5C C12C 112.26(13) .
C6C C5C B1C 105.73(13) .
C12C C5C N1C 109.33(12) .
C12C C5C B1C 115.06(13) .
C7C C6C C5C 122.71(15) .
C11C C6C C5C 119.62(15) .
C11C C6C C7C 117.19(16) .
C6C C7C H7C 119.4 .
C8C C7C C6C 121.10(18) .
C8C C7C H7C 119.4 .
C7C C8C H8C 120.0 .
C9C C8C C7C 119.96(19) .
C9C C8C H8C 120.0 .
C8C C9C H9C 119.5 .
C8C C9C C10C 120.96(18) .
C10C C9C H9C 119.5 .
F1C C9C C8C 119.7(2) .
F1C C9C C10C 119.2(2) .
C9C C10C H10C 120.5 .
C9C C10C C11C 119.1(2) .
C11C C10C H10C 120.5 .
C6C C11C C10C 121.68(18) .
C6C C11C H11C 119.2 .
C10C C11C H11C 119.2 .
C13C C12C C5C 121.41(15) .
C17C C12C C5C 120.91(14) .
C17C C12C C13C 117.68(15) .
C12C C13C H13C 119.3 .
C14C C13C C12C 121.46(18) .
C14C C13C H13C 119.3 .
C13C C14C H14C 120.5 .
C15C C14C C13C 119.06(18) .
C15C C14C H14C 120.5 .
C14C C15C H15C 119.3 .
C14C C15C C16C 121.32(16) .
C16C C15C H15C 119.3 .
F1D C15C C14C 126.5(2) .
F1D C15C C16C 112.2(2) .
C15C C16C H16C 120.4 .
C15C C16C C17C 119.12(18) .
C17C C16C H16C 120.4 .
C12C C17C C16C 121.31(17) .
C12C C17C H17C 119.3 .
C16C C17C H17C 119.3 .
F3C B1C F4C 110.44(14) .
F3C B1C F5C 109.27(13) .
F3C B1C C5C 109.90(13) .
F4C B1C F5C 106.09(13) .
F4C B1C C5C 114.04(14) .
F5C B1C C5C 106.88(13) .
C1E C1E O1F 153(2) 3_576
C1E C1E C2F 50.2(15) 3_576
C1E C1E C3F 54.5(15) 3_576
C1E C1E O1E 161(2) 3_576
C1E C1E C2E 68.0(15) 3_576
C1E C1E C3E 48.6(15) 3_576
O1F C1E C2F 123.4(8) .
O1F C1E C3F 131.6(10) .
C3F C1E C2F 102.4(8) .
O1E C1E C2E 124.3(7) .
O1E C1E C3E 123.9(7) .
C2E C1E C3E 111.5(5) .
C1E C2F H2FA 109.5 .
C1E C2F H2FB 109.5 .
C1E C2F H2FC 109.5 .
H2FA C2F H2FB 109.5 .
H2FA C2F H2FC 109.5 .
H2FB C2F H2FC 109.5 .
C1E C3F H3FA 109.5 .
C1E C3F H3FB 109.5 .
C1E C3F H3FC 109.5 .
H3FA C3F H3FB 109.5 .
H3FA C3F H3FC 109.5 .
H3FB C3F H3FC 109.5 .
C1E C2E H2EA 109.5 .
C1E C2E H2EB 109.5 .
C1E C2E H2EC 109.5 .
H2EA C2E H2EB 109.5 .
H2EA C2E H2EC 109.5 .
H2EB C2E H2EC 109.5 .
C1E C3E H3EA 109.5 .
C1E C3E H3EB 109.5 .
C1E C3E H3EC 109.5 .
H3EA C3E H3EB 109.5 .
H3EA C3E H3EC 109.5 .
H3EB C3E H3EC 109.5 .

loop_
_geom_bond_atom_site_label_1
_geom_bond_atom_site_label_2
_geom_bond_distance
_geom_bond_site_symmetry_2
F3A B1A 1.4299(19) .
F4A B1A 1.4013(19) .
F5A B1A 1.387(2) .
N1A H1A 0.914(15) .
N1A C1A 1.528(2) .
N1A C4A 1.5278(19) .
N1A C5A 1.552(2) .
C1A H1AA 0.9900 .
C1A H1AB 0.9900 .
C1A H1AC 0.9900 .
C1A H1AD 0.9900 .
C1A C2A 1.475(3) .
C1A C2B 1.603(7) .
C3A H3AA 0.9900 .
C3A H3AB 0.9900 .
C3A H3AC 0.9900 .
C3A H3AD 0.9900 .
C3A C4A 1.515(2) .
C3A C2A 1.569(3) .
C3A C2B 1.476(7) .
C4A H4AA 0.9900 .
C4A H4AB 0.9900 .
C5A C6A 1.530(2) .
C5A C12A 1.531(2) .
C5A B1A 1.670(2) .
C6A C7A 1.397(2) .
C6A C11A 1.397(2) .
C7A H7A 0.9500 .
C7A C8A 1.393(2) .
C8A H8A 0.9500 .
C8A C9A 1.377(3) .
C9A H9A 0.9500 .
C9A C10A 1.379(3) .
C9A F1B 1.310(4) .
C10A H10A 0.9500 .
C10A C11A 1.389(2) .
C11A H11A 0.9500 .
C12A C13A 1.397(2) .
C12A C17A 1.396(2) .
C13A H13A 0.9500 .
C13A C14A 1.390(2) .
C14A H14A 0.9500 .
C14A C15A 1.372(3) .
C15A H15A 0.9500 .
C15A C16A 1.379(3) .
C15A F1A 1.323(2) .
C16A H16A 0.9500 .
C16A C17A 1.390(2) .
C17A H17A 0.9500 .
C2A H2AA 0.9900 .
C2A H2AB 0.9900 .
C2B H2BA 0.9900 .
C2B H2BB 0.9900 .
F3C B1C 1.381(2) .
F4C B1C 1.399(2) .
F5C B1C 1.4307(19) .
N1C H1C 0.928(15) .
N1C C1C 1.527(2) .
N1C C4C 1.522(2) .
N1C C5C 1.550(2) .
C1C H1CA 0.9900 .
C1C H1CB 0.9900 .
C1C C2C 1.515(3) .
C2C H2CA 0.9900 .
C2C H2CB 0.9900 .
C2C C3C 1.523(3) .
C3C H3CA 0.9900 .
C3C H3CB 0.9900 .
C3C C4C 1.510(3) .
C4C H4CA 0.9900 .
C4C H4CB 0.9900 .
C5C C6C 1.529(2) .
C5C C12C 1.531(2) .
C5C B1C 1.665(2) .
C6C C7C 1.400(2) .
C6C C11C 1.394(3) .
C7C H7C 0.9500 .
C7C C8C 1.392(3) .
C8C H8C 0.9500 .
C8C C9C 1.364(3) .
C9C H9C 0.9500 .
C9C C10C 1.375(3) .
C9C F1C 1.357(3) .
C10C H10C 0.9500 .
C10C C11C 1.395(3) .
C11C H11C 0.9500 .
C12C C13C 1.400(2) .
C12C C17C 1.391(2) .
C13C H13C 0.9500 .
C13C C14C 1.392(2) .
C14C H14C 0.9500 .
C14C C15C 1.376(3) .
C15C H15C 0.9500 .
C15C C16C 1.377(3) .
C15C F1D 1.350(3) .
C16C H16C 0.9500 .
C16C C17C 1.399(2) .
C17C H17C 0.9500 .
C1E C1E 0.531(10) 3_576
C1E O1F 1.217(9) .
C1E C2F 1.605(9) .
C1E C3F 1.548(11) .
C1E O1E 1.198(7) .
C1E C2E 1.492(9) .
C1E C3E 1.569(8) .
C2F H2FA 0.9800 .
C2F H2FB 0.9800 .
C2F H2FC 0.9800 .
C3F H3FA 0.9800 .
C3F H3FB 0.9800 .
C3F H3FC 0.9800 .
C2E H2EA 0.9800 .
C2E H2EB 0.9800 .
C2E H2EC 0.9800 .
C3E H3EA 0.9800 .
C3E H3EB 0.9800 .
C3E H3EC 0.9800 .

loop_
_exptl_oxdiff_crystal_face_indexfrac_h
_exptl_oxdiff_crystal_face_indexfrac_k
_exptl_oxdiff_crystal_face_indexfrac_l
_exptl_oxdiff_crystal_face_x
_exptl_oxdiff_crystal_face_y
_exptl_oxdiff_crystal_face_z
-0.0002 -5.9988 -11.9982 -0.9749 0.0113 0.1668
0.0001 -6.9996 9.9975 0.0475 0.9679 -0.0107
0.9997 7.9995 -8.9976 0.1030 -1.0020 0.1557
-1.9998 7.9992 -6.9979 0.0897 -0.9451 -0.3542
-4.9992 3.9992 0.0005 0.0683 -0.3634 -0.8641
5.9990 0.0006 -3.9994 0.0266 -0.1139 1.0198
-0.0002 4.0001 -13.9969 -0.4362 -0.8827 0.0769
-4.9992 -4.9998 0.9995 -0.4561 0.4093 -0.7764
0.0002 5.9988 11.9982 0.9749 -0.0113 -0.1668
4.9992 5.9997 -0.9995 0.5198 -0.4908 0.7657
0.0001 9.9987 2.0004 0.7362 -0.7349 -0.1240
1.0000 6.9988 10.9984 1.0266 -0.1250 -0.0046
-5.9991 -2.0001 -0.9998 -0.4009 0.0779 -0.9556
5.9991 0.0004 -1.0000 0.1747 0.0054 0.9941
-4.9993 2.9995 -4.9986 -0.2423 -0.4809 -0.8106

loop_
_twin_individual_id
_twin_individual_mass_fraction_refined
_oxdiff_twin_reflns_isolated
_oxdiff_twin_reflns_overlapped
_twin_individual_twin_lattice_type
_twin_individual_twin_matrix_11
_twin_individual_twin_matrix_12
_twin_individual_twin_matrix_13
_twin_individual_twin_matrix_21
_twin_individual_twin_matrix_22
_twin_individual_twin_matrix_23
_twin_individual_twin_matrix_31
_twin_individual_twin_matrix_32
_twin_individual_twin_matrix_33
1 0.9102(16) 61320 2563 ref 1.0000 0.0000 0.0000 0.0000 1.0000 0.0000 0.0000 0.0000 1.0000
2 0.0898(16) 0 2563 nmt -0.9601 0.1645 0.0139 -0.4267 -0.9641 0.0175 0.4674 -0.0022 0.9959
